data_2019293
loop_
_publ_author_name
'Mohri, Saki'
'Yoshiwaka, Sayaka'
'Isozaki, Katsuhiro'
'Yonezawa, Noriyuki'
'Okamoto, Akiko'

_publ_section_title
;
 Head-to-tail square-shaped cyclic hydrogen bonds leading to dimeric
 aggregates: 1,8-dibenzoyl-2,7-dihydroxynaphthalene and a comparison with
 its analogous benzoylnaphthalene
;
_journal_issue 12
_journal_name_full 'Acta Crystallographica Section C'
_journal_page_first 1541
_journal_page_last 1544
_journal_paper_doi 10.1107/S0108270113030771
_journal_volume 69
_journal_year 2013
_chemical_formula_iupac 'C24 H16 O4'
_chemical_formula_moiety 'C24 H16 O4'
_chemical_formula_sum 'C24 H16 O4'
_chemical_formula_weight 368.37
_chemical_name_systematic
;
1,8-Dibenzoyl-2,7-dihydroxynaphthalene
;
_space_group_IT_number 14
_symmetry_cell_setting monoclinic
_symmetry_space_group_name_Hall '-P 2ybc'
_symmetry_space_group_name_H-M 'P 1 21/c 1'
_atom_sites_solution_hydrogens geom
_atom_sites_solution_primary direct
_atom_sites_solution_secondary difmap
_audit_creation_method SHELXL-97
_cell_angle_alpha 90.00
_cell_angle_beta 96.226(4)
_cell_angle_gamma 90.00
_cell_formula_units_Z 8
_cell_length_a 8.502(3)
_cell_length_b 15.446(5)
_cell_length_c 27.071(10)
_cell_measurement_reflns_used 9173
_cell_measurement_temperature 173(2)
_cell_measurement_theta_max 31.20
_cell_measurement_theta_min 2.01
_cell_volume 3534(2)
_computing_cell_refinement 'CrystalClear (Rigaku/MSC, 2006)'
_computing_data_collection 'CrystalClear (Rigaku/MSC, 2006)'
_computing_data_reduction 'CrystalClear (Rigaku/MSC, 2006)'
_computing_molecular_graphics 'ORTEPIII (Burnett & Johnson, 1996)'
_computing_publication_material 'SHELXL97 (Sheldrick, 2008)'
_computing_structure_refinement 'SHELXL97 (Sheldrick, 2008)'
_computing_structure_solution '<i>Il Milione</i> (Burla <i>et al.</i>, 2007)'
_diffrn_ambient_temperature 173(2)
_diffrn_detector_area_resol_mean 7.314
_diffrn_measured_fraction_theta_full 0.989
_diffrn_measured_fraction_theta_max 0.989
_diffrn_measurement_device_type 'Rigaku Saturn70'
_diffrn_measurement_method \w
_diffrn_radiation_monochromator graphite
_diffrn_radiation_source 'rotating anode'
_diffrn_radiation_type MoK\a
_diffrn_radiation_wavelength 0.71070
_diffrn_reflns_av_R_equivalents 0.0534
_diffrn_reflns_av_sigmaI/netI 0.0461
_diffrn_reflns_limit_h_max 10
_diffrn_reflns_limit_h_min -7
_diffrn_reflns_limit_k_max 18
_diffrn_reflns_limit_k_min -18
_diffrn_reflns_limit_l_max 32
_diffrn_reflns_limit_l_min -32
_diffrn_reflns_number 23077
_diffrn_reflns_theta_full 25.00
_diffrn_reflns_theta_max 25.00
_diffrn_reflns_theta_min 2.98
_exptl_absorpt_coefficient_mu 0.094
_exptl_absorpt_correction_T_max 0.9860
_exptl_absorpt_correction_T_min 0.9633
_exptl_absorpt_correction_type numerical
_exptl_absorpt_process_details
;
(NUMABS; Higashi, 1999)
;
_exptl_crystal_colour colourless
_exptl_crystal_density_diffrn 1.385
_exptl_crystal_density_method 'not measured'
_exptl_crystal_description block
_exptl_crystal_F_000 1536
_exptl_crystal_size_max 0.40
_exptl_crystal_size_mid 0.15
_exptl_crystal_size_min 0.15
_refine_diff_density_max 0.160
_refine_diff_density_min -0.175
_refine_ls_extinction_method none
_refine_ls_goodness_of_fit_ref 1.088
_refine_ls_hydrogen_treatment constr
_refine_ls_matrix_type full
_refine_ls_number_parameters 509
_refine_ls_number_reflns 6159
_refine_ls_number_restraints 0
_refine_ls_restrained_S_all 1.088
_refine_ls_R_factor_all 0.0686
_refine_ls_R_factor_gt 0.0501
_refine_ls_shift/su_max 0.000
_refine_ls_shift/su_mean 0.000
_refine_ls_structure_factor_coef Fsqd
_refine_ls_weighting_details 'calc w=1/[\s^2^(Fo^2^)+(0.0481P)^2^+0.7407P] where P=(Fo^2^+2Fc^2^)/3'
_refine_ls_weighting_scheme calc
_refine_ls_wR_factor_gt 0.1077
_refine_ls_wR_factor_ref 0.1182
_reflns_number_gt 4828
_reflns_number_total 6159
_reflns_threshold_expression I>2sigma(I)
_cod_data_source_file fg3312.cif
_cod_data_source_block I
_cod_original_sg_symbol_H-M 'P 21/c'
_cod_database_code 2019293

loop_
_symmetry_equiv_pos_site_id
_symmetry_equiv_pos_as_xyz
1 +X,+Y,+Z
2 -X,1/2+Y,1/2-Z
3 -X,-Y,-Z
4 +X,1/2-Y,1/2+Z

loop_
_atom_site_type_symbol
_atom_site_label
_atom_site_fract_x
_atom_site_fract_y
_atom_site_fract_z
_atom_site_U_iso_or_equiv
_atom_site_adp_type
_atom_site_calc_flag
_atom_site_refinement_flags
_atom_site_occupancy
_atom_site_symmetry_multiplicity
O O1 0.59530(16) 0.00535(9) 0.56238(5) 0.0397(4) Uani d . 1 1
O O2 0.33352(16) 0.08096(8) 0.70315(5) 0.0354(3) Uani d . 1 1
O O3 0.70450(18) 0.12871(10) 0.50841(5) 0.0454(4) Uani d . 1 1
H H3A 0.6979 0.0774 0.5182 0.068 Uiso calc R 1 1
O O4 0.28594(17) 0.24410(9) 0.72288(5) 0.0379(4) Uani d . 1 1
H H4A 0.2677 0.1908 0.7248 0.057 Uiso calc R 1 1
O O5 1.16664(16) 0.38740(8) 0.29072(5) 0.0343(3) Uani d . 1 1
O O6 0.88873(16) 0.33585(9) 0.43501(5) 0.0383(4) Uani d . 1 1
O O7 1.23369(16) 0.54805(8) 0.26784(5) 0.0342(3) Uani d . 1 1
H H7A 1.2436 0.4940 0.2662 0.051 Uiso calc R 1 1
O O8 0.78121(16) 0.46528(9) 0.47975(5) 0.0388(4) Uani d . 1 1
H H8A 0.7869 0.4129 0.4717 0.058 Uiso calc R 1 1
C C1 0.5552(2) 0.15430(12) 0.57795(7) 0.0261(4) Uani d . 1 1
C C2 0.6448(2) 0.18248(13) 0.54094(7) 0.0317(5) Uani d . 1 1
C C3 0.6704(3) 0.27101(14) 0.53296(8) 0.0402(5) Uani d . 1 1
H H3 0.7307 0.2890 0.5072 0.048 Uiso calc R 1 1
C C4 0.6088(3) 0.33053(14) 0.56218(8) 0.0403(5) Uani d . 1 1
H H4 0.6211 0.3903 0.5553 0.048 Uiso calc R 1 1
C C5 0.4711(2) 0.36949(13) 0.63416(8) 0.0374(5) Uani d . 1 1
H H5 0.4903 0.4289 0.6281 0.045 Uiso calc R 1 1
C C6 0.3910(2) 0.34717(13) 0.67298(8) 0.0375(5) Uani d . 1 1
H H6 0.3509 0.3908 0.6930 0.045 Uiso calc R 1 1
C C7 0.3676(2) 0.25929(12) 0.68344(7) 0.0301(4) Uani d . 1 1
C C8 0.4339(2) 0.19376(11) 0.65670(7) 0.0251(4) Uani d . 1 1
C C9 0.5044(2) 0.21635(11) 0.61254(7) 0.0262(4) Uani d . 1 1
C C10 0.5268(2) 0.30588(12) 0.60257(7) 0.0304(4) Uani d . 1 1
C C11 0.5047(2) 0.06209(12) 0.57486(7) 0.0281(4) Uani d . 1 1
C C12 0.3372(2) 0.03860(12) 0.57922(7) 0.0307(4) Uani d . 1 1
C C13 0.3004(3) -0.04404(14) 0.59417(8) 0.0394(5) Uani d . 1 1
H H13 0.3828 -0.0838 0.6043 0.047 Uiso calc R 1 1
C C14 0.1447(3) -0.06876(18) 0.59444(9) 0.0546(7) Uani d . 1 1
H H14 0.1201 -0.1250 0.6055 0.066 Uiso calc R 1 1
C C15 0.0249(3) -0.01195(19) 0.57867(10) 0.0622(8) Uani d . 1 1
H H15 -0.0824 -0.0291 0.5787 0.075 Uiso calc R 1 1
C C16 0.0608(3) 0.07032(18) 0.56283(11) 0.0634(8) Uani d . 1 1
H H16 -0.0219 0.1092 0.5515 0.076 Uiso calc R 1 1
C C17 0.2165(3) 0.09592(15) 0.56354(9) 0.0452(6) Uani d . 1 1
H H17 0.2410 0.1527 0.5533 0.054 Uiso calc R 1 1
C C18 0.4434(2) 0.10713(11) 0.68058(7) 0.0266(4) Uani d . 1 1
C C19 0.5934(2) 0.05592(11) 0.68426(6) 0.0256(4) Uani d . 1 1
C C20 0.5880(2) -0.03217(12) 0.69564(7) 0.0312(4) Uani d . 1 1
H H20 0.4893 -0.0591 0.6992 0.037 Uiso calc R 1 1
C C21 0.7257(3) -0.08031(13) 0.70180(7) 0.0372(5) Uani d . 1 1
H H21 0.7212 -0.1405 0.7088 0.045 Uiso calc R 1 1
C C22 0.8705(3) -0.04107(13) 0.69773(8) 0.0387(5) Uani d . 1 1
H H22 0.9650 -0.0744 0.7018 0.046 Uiso calc R 1 1
C C23 0.8772(2) 0.04705(13) 0.68771(7) 0.0342(5) Uani d . 1 1
H H23 0.9764 0.0743 0.6856 0.041 Uiso calc R 1 1
C C24 0.7395(2) 0.09493(12) 0.68081(7) 0.0281(4) Uani d . 1 1
H H24 0.7445 0.1550 0.6736 0.034 Uiso calc R 1 1
C C25 1.0770(2) 0.50749(11) 0.33412(7) 0.0239(4) Uani d . 1 1
C C26 1.1526(2) 0.56839(12) 0.30663(7) 0.0270(4) Uani d . 1 1
C C27 1.1424(2) 0.65782(12) 0.31597(7) 0.0319(5) Uani d . 1 1
H H27 1.1923 0.6982 0.2963 0.038 Uiso calc R 1 1
C C28 1.0614(2) 0.68587(12) 0.35303(7) 0.0320(5) Uani d . 1 1
H H28 1.0491 0.7463 0.3578 0.038 Uiso calc R 1 1
C C29 0.9136(2) 0.65890(13) 0.42445(7) 0.0324(5) Uani d . 1 1
H H29 0.9099 0.7195 0.4301 0.039 Uiso calc R 1 1
C C30 0.8418(2) 0.60489(13) 0.45416(7) 0.0329(5) Uani d . 1 1
H H30 0.7822 0.6275 0.4789 0.039 Uiso calc R 1 1
C C31 0.8562(2) 0.51460(13) 0.44808(7) 0.0284(4) Uani d . 1 1
C C32 0.9476(2) 0.47933(12) 0.41317(6) 0.0249(4) Uani d . 1 1
C C33 1.0070(2) 0.53647(11) 0.37722(6) 0.0236(4) Uani d . 1 1
C C34 0.9944(2) 0.62724(12) 0.38497(7) 0.0269(4) Uani d . 1 1
C C35 1.0602(2) 0.41899(11) 0.31273(7) 0.0253(4) Uani d . 1 1
C C36 0.9068(2) 0.37078(11) 0.31184(6) 0.0253(4) Uani d . 1 1
C C37 0.9079(2) 0.28096(12) 0.30647(7) 0.0311(4) Uani d . 1 1
H H37 1.0052 0.2513 0.3050 0.037 Uiso calc R 1 1
C C38 0.7674(3) 0.23492(13) 0.30334(8) 0.0390(5) Uani d . 1 1
H H38 0.7686 0.1736 0.3006 0.047 Uiso calc R 1 1
C C39 0.6254(3) 0.27830(14) 0.30416(8) 0.0409(5) Uani d . 1 1
H H39 0.5290 0.2467 0.3019 0.049 Uiso calc R 1 1
C C40 0.6233(2) 0.36775(14) 0.30822(7) 0.0369(5) Uani d . 1 1
H H40 0.5255 0.3975 0.3082 0.044 Uiso calc R 1 1
C C41 0.7638(2) 0.41366(12) 0.31236(7) 0.0291(4) Uani d . 1 1
H H41 0.7623 0.4749 0.3156 0.035 Uiso calc R 1 1
C C42 0.9873(2) 0.38596(12) 0.41975(7) 0.0272(4) Uani d . 1 1
C C43 1.1500(2) 0.35211(12) 0.41585(7) 0.0267(4) Uani d . 1 1
C C44 1.1717(3) 0.26267(13) 0.41421(8) 0.0389(5) Uani d . 1 1
H H44 1.0824 0.2254 0.4128 0.047 Uiso calc R 1 1
C C45 1.3211(3) 0.22773(14) 0.41467(9) 0.0474(6) Uani d . 1 1
H H45 1.3345 0.1668 0.4132 0.057 Uiso calc R 1 1
C C46 1.4513(3) 0.28168(15) 0.41724(8) 0.0431(5) Uani d . 1 1
H H46 1.5543 0.2579 0.4172 0.052 Uiso calc R 1 1
C C47 1.4317(2) 0.37000(14) 0.41985(8) 0.0384(5) Uani d . 1 1
H H47 1.5216 0.4069 0.4221 0.046 Uiso calc R 1 1
C C48 1.2822(2) 0.40531(12) 0.41925(7) 0.0300(4) Uani d . 1 1
H H48 1.2698 0.4663 0.4212 0.036 Uiso calc R 1 1

loop_
_atom_site_aniso_label
_atom_site_aniso_U_11
_atom_site_aniso_U_22
_atom_site_aniso_U_33
_atom_site_aniso_U_12
_atom_site_aniso_U_13
_atom_site_aniso_U_23
O1 0.0404(8) 0.0342(8) 0.0473(9) 0.0026(7) 0.0166(7) -0.0063(7)
O2 0.0376(8) 0.0319(8) 0.0399(8) -0.0025(6) 0.0186(7) 0.0004(6)
O3 0.0493(9) 0.0543(10) 0.0355(8) -0.0099(8) 0.0185(7) -0.0065(7)
O4 0.0443(9) 0.0315(8) 0.0401(8) 0.0052(7) 0.0137(7) -0.0053(7)
O5 0.0375(8) 0.0308(8) 0.0373(8) 0.0012(6) 0.0161(7) -0.0012(6)
O6 0.0404(8) 0.0361(8) 0.0402(8) -0.0111(7) 0.0132(7) 0.0051(7)
O7 0.0421(8) 0.0287(7) 0.0347(8) -0.0034(6) 0.0170(6) 0.0011(6)
O8 0.0374(8) 0.0478(9) 0.0336(8) -0.0054(7) 0.0153(6) 0.0011(7)
C1 0.0256(10) 0.0285(10) 0.0239(9) -0.0021(8) 0.0016(8) 0.0009(8)
C2 0.0307(10) 0.0401(12) 0.0242(10) -0.0066(9) 0.0022(8) -0.0001(9)
C3 0.0469(13) 0.0453(13) 0.0285(11) -0.0149(10) 0.0050(10) 0.0080(10)
C4 0.0502(13) 0.0329(12) 0.0357(12) -0.0131(10) -0.0050(10) 0.0111(10)
C5 0.0480(13) 0.0216(10) 0.0397(12) -0.0003(9) -0.0093(10) 0.0038(9)
C6 0.0468(13) 0.0255(11) 0.0389(12) 0.0077(9) -0.0018(10) -0.0049(9)
C7 0.0294(10) 0.0311(11) 0.0293(10) 0.0032(8) 0.0012(8) -0.0011(8)
C8 0.0254(9) 0.0217(9) 0.0282(10) 0.0000(8) 0.0025(8) -0.0009(8)
C9 0.0245(9) 0.0244(10) 0.0284(10) -0.0010(8) -0.0021(8) 0.0029(8)
C10 0.0340(11) 0.0254(10) 0.0297(10) -0.0032(8) -0.0057(9) 0.0020(8)
C11 0.0325(11) 0.0284(10) 0.0241(10) 0.0006(9) 0.0066(8) -0.0012(8)
C12 0.0331(11) 0.0311(11) 0.0289(10) -0.0048(9) 0.0076(8) -0.0112(9)
C13 0.0475(13) 0.0382(12) 0.0333(11) -0.0131(10) 0.0079(10) -0.0061(9)
C14 0.0574(16) 0.0649(17) 0.0429(14) -0.0318(14) 0.0114(12) -0.0089(12)
C15 0.0408(14) 0.086(2) 0.0621(17) -0.0305(15) 0.0159(13) -0.0271(15)
C16 0.0314(13) 0.0724(19) 0.085(2) -0.0024(12) 0.0013(13) -0.0304(16)
C17 0.0357(12) 0.0396(13) 0.0596(15) -0.0046(10) 0.0021(11) -0.0127(11)
C18 0.0322(10) 0.0234(10) 0.0249(10) -0.0032(8) 0.0061(8) -0.0060(8)
C19 0.0341(10) 0.0236(10) 0.0197(9) -0.0007(8) 0.0058(8) -0.0008(7)
C20 0.0390(11) 0.0259(10) 0.0297(10) -0.0018(9) 0.0090(9) 0.0017(8)
C21 0.0522(14) 0.0248(10) 0.0350(11) 0.0057(10) 0.0065(10) 0.0043(9)
C22 0.0414(12) 0.0375(12) 0.0369(12) 0.0125(10) 0.0034(10) 0.0018(10)
C23 0.0313(11) 0.0406(12) 0.0306(11) -0.0017(9) 0.0032(9) 0.0001(9)
C24 0.0340(11) 0.0270(10) 0.0233(10) -0.0006(8) 0.0036(8) 0.0002(8)
C25 0.0232(9) 0.0229(9) 0.0257(9) -0.0006(7) 0.0031(8) 0.0002(8)
C26 0.0270(10) 0.0288(10) 0.0255(10) -0.0001(8) 0.0047(8) 0.0000(8)
C27 0.0390(11) 0.0249(10) 0.0326(11) -0.0068(9) 0.0074(9) 0.0034(8)
C28 0.0383(11) 0.0236(10) 0.0337(11) -0.0003(8) 0.0024(9) -0.0013(8)
C29 0.0353(11) 0.0313(11) 0.0302(10) 0.0058(9) 0.0010(9) -0.0065(9)
C30 0.0291(10) 0.0433(12) 0.0269(10) 0.0052(9) 0.0059(9) -0.0053(9)
C31 0.0235(10) 0.0389(12) 0.0227(9) -0.0020(8) 0.0021(8) 0.0008(8)
C32 0.0218(9) 0.0284(10) 0.0247(9) -0.0020(8) 0.0026(8) -0.0010(8)
C33 0.0199(9) 0.0269(10) 0.0235(9) -0.0013(8) 0.0003(7) -0.0006(8)
C34 0.0254(10) 0.0269(10) 0.0280(10) 0.0000(8) 0.0014(8) -0.0016(8)
C35 0.0299(10) 0.0245(10) 0.0219(9) 0.0003(8) 0.0051(8) 0.0028(8)
C36 0.0315(10) 0.0248(10) 0.0201(9) -0.0031(8) 0.0048(8) -0.0017(8)
C37 0.0376(11) 0.0290(10) 0.0272(10) -0.0035(9) 0.0056(9) -0.0045(8)
C38 0.0509(14) 0.0320(11) 0.0346(11) -0.0110(10) 0.0067(10) -0.0033(9)
C39 0.0427(13) 0.0467(13) 0.0327(11) -0.0183(10) 0.0008(10) -0.0042(10)
C40 0.0311(11) 0.0493(13) 0.0301(11) -0.0018(10) 0.0028(9) -0.0019(10)
C41 0.0323(11) 0.0297(10) 0.0247(10) -0.0013(8) 0.0009(8) 0.0001(8)
C42 0.0321(10) 0.0302(10) 0.0196(9) -0.0077(8) 0.0041(8) -0.0009(8)
C43 0.0317(10) 0.0259(10) 0.0225(9) -0.0014(8) 0.0024(8) 0.0023(8)
C44 0.0428(13) 0.0294(11) 0.0431(13) -0.0040(9) -0.0017(10) -0.0005(9)
C45 0.0534(15) 0.0327(12) 0.0543(15) 0.0080(11) -0.0019(12) -0.0057(10)
C46 0.0385(12) 0.0498(14) 0.0401(13) 0.0137(11) -0.0006(10) -0.0028(10)
C47 0.0289(11) 0.0469(13) 0.0389(12) -0.0005(9) 0.0011(9) 0.0032(10)
C48 0.0346(11) 0.0271(10) 0.0278(10) -0.0027(8) 0.0006(9) 0.0016(8)

loop_
_atom_type_symbol
_atom_type_description
_atom_type_scat_dispersion_real
_atom_type_scat_dispersion_imag
_atom_type_scat_source
C C 0.0033 0.0016 'International Tables Vol C Tables 4.2.6.8 and 6.1.1.4'
H H 0.0000 0.0000 'International Tables Vol C Tables 4.2.6.8 and 6.1.1.4'
O O 0.0106 0.0060 'International Tables Vol C Tables 4.2.6.8 and 6.1.1.4'

loop_
_geom_angle_atom_site_label_1
_geom_angle_atom_site_label_2
_geom_angle_atom_site_label_3
_geom_angle
C2 O3 H3A 109.5
C7 O4 H4A 109.5
C26 O7 H7A 109.5
C31 O8 H8A 109.5
C2 C1 C9 119.10(17)
C2 C1 C11 115.86(16)
C9 C1 C11 124.69(16)
O3 C2 C1 123.45(18)
O3 C2 C3 115.02(17)
C1 C2 C3 121.41(18)
C4 C3 C2 119.62(19)
C4 C3 H3 120.2
C2 C3 H3 120.2
C3 C4 C10 121.60(19)
C3 C4 H4 119.2
C10 C4 H4 119.2
C6 C5 C10 121.30(18)
C6 C5 H5 119.3
C10 C5 H5 119.4
C5 C6 C7 119.68(19)
C5 C6 H6 120.2
C7 C6 H6 120.2
O4 C7 C8 123.51(17)
O4 C7 C6 114.94(17)
C8 C7 C6 121.41(18)
C7 C8 C9 118.88(17)
C7 C8 C18 115.65(16)
C9 C8 C18 124.97(16)
C10 C9 C8 117.98(17)
C10 C9 C1 117.86(17)
C8 C9 C1 124.16(16)
C4 C10 C5 120.37(18)
C4 C10 C9 119.71(18)
C5 C10 C9 119.88(18)
O1 C11 C12 118.62(17)
O1 C11 C1 120.57(17)
C12 C11 C1 120.18(16)
C13 C12 C17 119.67(19)
C13 C12 C11 119.78(18)
C17 C12 C11 120.21(18)
C14 C13 C12 120.3(2)
C14 C13 H13 119.9
C12 C13 H13 119.9
C15 C14 C13 120.0(2)
C15 C14 H14 120.0
C13 C14 H14 120.0
C14 C15 C16 120.0(2)
C14 C15 H15 120.0
C16 C15 H15 120.0
C17 C16 C15 120.1(2)
C17 C16 H16 119.9
C15 C16 H16 119.9
C16 C17 C12 119.9(2)
C16 C17 H17 120.1
C12 C17 H17 120.1
O2 C18 C8 120.07(17)
O2 C18 C19 118.57(16)
C8 C18 C19 120.77(16)
C24 C19 C20 119.16(17)
C24 C19 C18 121.83(16)
C20 C19 C18 118.79(17)
C21 C20 C19 120.20(19)
C21 C20 H20 119.9
C19 C20 H20 119.9
C20 C21 C22 120.19(19)
C20 C21 H21 119.9
C22 C21 H21 119.9
C21 C22 C23 119.90(19)
C21 C22 H22 120.0
C23 C22 H22 120.0
C24 C23 C22 119.95(19)
C24 C23 H23 120.0
C22 C23 H23 120.0
C23 C24 C19 120.56(18)
C23 C24 H24 119.7
C19 C24 H24 119.7
C26 C25 C33 118.50(16)
C26 C25 C35 116.21(16)
C33 C25 C35 124.92(16)
O7 C26 C25 123.97(17)
O7 C26 C27 114.41(16)
C25 C26 C27 121.54(17)
C28 C27 C26 119.67(17)
C28 C27 H27 120.2
C26 C27 H27 120.2
C27 C28 C34 121.43(18)
C27 C28 H28 119.3
C34 C28 H28 119.3
C30 C29 C34 121.54(18)
C30 C29 H29 119.2
C34 C29 H29 119.2
C29 C30 C31 119.41(18)
C29 C30 H30 120.3
C31 C30 H30 120.3
O8 C31 C32 122.84(18)
O8 C31 C30 115.40(17)
C32 C31 C30 121.71(17)
C31 C32 C33 118.57(17)
C31 C32 C42 115.64(16)
C33 C32 C42 125.53(16)
C34 C33 C25 118.09(16)
C34 C33 C32 117.69(16)
C25 C33 C32 124.22(16)
C28 C34 C29 120.01(17)
C28 C34 C33 119.92(17)
C29 C34 C33 120.06(17)
O5 C35 C25 120.45(16)
O5 C35 C36 118.50(16)
C25 C35 C36 120.63(16)
C41 C36 C37 119.49(17)
C41 C36 C35 121.66(16)
C37 C36 C35 118.66(17)
C38 C37 C36 120.10(19)
C38 C37 H37 119.9
C36 C37 H37 119.9
C39 C38 C37 119.92(19)
C39 C38 H38 120.0
C37 C38 H38 120.0
C38 C39 C40 120.19(19)
C38 C39 H39 119.9
C40 C39 H39 119.9
C41 C40 C39 119.93(19)
C41 C40 H40 120.0
C39 C40 H40 120.0
C40 C41 C36 120.32(18)
C40 C41 H41 119.8
C36 C41 H41 119.8
O6 C42 C32 119.38(17)
O6 C42 C43 117.92(17)
C32 C42 C43 122.08(15)
C48 C43 C44 118.68(18)
C48 C43 C42 122.54(17)
C44 C43 C42 118.39(17)
C45 C44 C43 120.8(2)
C45 C44 H44 119.6
C43 C44 H44 119.6
C44 C45 C46 119.8(2)
C44 C45 H45 120.1
C46 C45 H45 120.1
C47 C46 C45 120.0(2)
C47 C46 H46 120.0
C45 C46 H46 120.0
C46 C47 C48 120.4(2)
C46 C47 H47 119.8
C48 C47 H47 119.8
C47 C48 C43 120.31(19)
C47 C48 H48 119.8
C43 C48 H48 119.8

loop_
_geom_bond_atom_site_label_1
_geom_bond_atom_site_label_2
_geom_bond_distance
O1 C11 1.238(2)
O2 C18 1.238(2)
O3 C2 1.349(2)
O3 H3A 0.8400
O4 C7 1.356(2)
O4 H4A 0.8400
O5 C35 1.237(2)
O6 C42 1.244(2)
O7 C26 1.354(2)
O7 H7A 0.8400
O8 C31 1.357(2)
O8 H8A 0.8400
C1 C2 1.392(3)
C1 C9 1.439(3)
C1 C11 1.488(3)
C2 C3 1.405(3)
C3 C4 1.355(3)
C3 H3 0.9500
C4 C10 1.412(3)
C4 H4 0.9500
C5 C6 1.358(3)
C5 C10 1.417(3)
C5 H5 0.9500
C6 C7 1.405(3)
C6 H6 0.9500
C7 C8 1.398(3)
C8 C9 1.437(3)
C8 C18 1.485(3)
C9 C10 1.426(3)
C11 C12 1.487(3)
C12 C13 1.385(3)
C12 C17 1.386(3)
C13 C14 1.379(3)
C13 H13 0.9500
C14 C15 1.377(4)
C14 H14 0.9500
C15 C16 1.386(4)
C15 H15 0.9500
C16 C17 1.380(3)
C16 H16 0.9500
C17 H17 0.9500
C18 C19 1.495(3)
C19 C24 1.393(3)
C19 C20 1.397(3)
C20 C21 1.381(3)
C20 H20 0.9500
C21 C22 1.388(3)
C21 H21 0.9500
C22 C23 1.390(3)
C22 H22 0.9500
C23 C24 1.380(3)
C23 H23 0.9500
C24 H24 0.9500
C25 C26 1.399(3)
C25 C33 1.437(2)
C25 C35 1.486(2)
C26 C27 1.409(3)
C27 C28 1.349(3)
C27 H27 0.9500
C28 C34 1.414(3)
C28 H28 0.9500
C29 C30 1.350(3)
C29 C34 1.419(3)
C29 H29 0.9500
C30 C31 1.411(3)
C30 H30 0.9500
C31 C32 1.397(3)
C32 C33 1.445(2)
C32 C42 1.488(3)
C33 C34 1.424(3)
C35 C36 1.500(3)
C36 C41 1.386(3)
C36 C37 1.395(3)
C37 C38 1.385(3)
C37 H37 0.9500
C38 C39 1.383(3)
C38 H38 0.9500
C39 C40 1.386(3)
C39 H39 0.9500
C40 C41 1.383(3)
C40 H40 0.9500
C41 H41 0.9500
C42 C43 1.493(3)
C43 C48 1.387(3)
C43 C44 1.395(3)
C44 C45 1.379(3)
C44 H44 0.9500
C45 C46 1.381(3)
C45 H45 0.9500
C46 C47 1.377(3)
C46 H46 0.9500
C47 C48 1.382(3)
C47 H47 0.9500
C48 H48 0.9500

loop_
_geom_hbond_atom_site_label_D
_geom_hbond_atom_site_label_H
_geom_hbond_atom_site_label_A
_geom_hbond_site_symmetry_A
_geom_hbond_distance_DH
_geom_hbond_distance_HA
_geom_hbond_distance_DA
_geom_hbond_angle_DHA
_geom_hbond_publ_flag
O3 H3A O1 1_555 0.84 1.91 2.631(2) 143 y
O4 H4A O2 1_555 0.84 1.90 2.616(2) 142 y
O4 H4A O5 4_455 0.84 2.39 2.989(2) 129 y
O7 H7A O2 4_654 0.84 2.26 2.843(2) 126 y
O7 H7A O5 1_555 0.84 1.92 2.635(2) 143 y
O8 H8A O6 1_555 0.84 1.83 2.557(2) 144 y
C3 H3 O6 1_555 0.95 2.59 3.542(3) 178 y
C21 H21 O4 2_646 0.95 2.57 3.401(3) 146 y

loop_
_geom_torsion_atom_site_label_1
_geom_torsion_atom_site_label_2
_geom_torsion_atom_site_label_3
_geom_torsion_atom_site_label_4
_geom_torsion
C9 C1 C2 O3 176.55(17)
C11 C1 C2 O3 -9.9(3)
C9 C1 C2 C3 -7.7(3)
C11 C1 C2 C3 165.83(18)
O3 C2 C3 C4 176.95(19)
C1 C2 C3 C4 0.9(3)
C2 C3 C4 C10 3.8(3)
C10 C5 C6 C7 2.5(3)
C5 C6 C7 O4 -179.88(18)
C5 C6 C7 C8 4.2(3)
O4 C7 C8 C9 173.87(17)
C6 C7 C8 C9 -10.5(3)
O4 C7 C8 C18 -13.8(3)
C6 C7 C8 C18 161.77(18)
C7 C8 C9 C10 10.1(3)
C18 C8 C9 C10 -161.39(17)
C7 C8 C9 C1 -170.43(17)
C18 C8 C9 C1 18.0(3)
C2 C1 C9 C10 9.7(3)
C11 C1 C9 C10 -163.18(17)
C2 C1 C9 C8 -169.70(17)
C11 C1 C9 C8 17.4(3)
C3 C4 C10 C5 176.50(19)
C3 C4 C10 C9 -1.5(3)
C6 C5 C10 C4 179.50(19)
C6 C5 C10 C9 -2.6(3)
C8 C9 C10 C4 174.14(17)
C1 C9 C10 C4 -5.3(3)
C8 C9 C10 C5 -3.8(3)
C1 C9 C10 C5 176.71(17)
C2 C1 C11 O1 39.0(3)
C9 C1 C11 O1 -147.85(19)
C2 C1 C11 C12 -131.72(18)
C9 C1 C11 C12 41.4(3)
O1 C11 C12 C13 32.3(3)
C1 C11 C12 C13 -156.76(17)
O1 C11 C12 C17 -141.0(2)
C1 C11 C12 C17 29.9(3)
C17 C12 C13 C14 -1.3(3)
C11 C12 C13 C14 -174.66(19)
C12 C13 C14 C15 1.6(3)
C13 C14 C15 C16 -0.4(4)
C14 C15 C16 C17 -1.0(4)
C15 C16 C17 C12 1.3(4)
C13 C12 C17 C16 -0.1(3)
C11 C12 C17 C16 173.2(2)
C7 C8 C18 O2 39.3(3)
C9 C8 C18 O2 -148.98(18)
C7 C8 C18 C19 -131.77(18)
C9 C8 C18 C19 40.0(3)
O2 C18 C19 C24 -150.29(18)
C8 C18 C19 C24 20.9(3)
O2 C18 C19 C20 24.2(3)
C8 C18 C19 C20 -164.63(17)
C24 C19 C20 C21 -2.0(3)
C18 C19 C20 C21 -176.70(17)
C19 C20 C21 C22 1.3(3)
C20 C21 C22 C23 0.4(3)
C21 C22 C23 C24 -1.3(3)
C22 C23 C24 C19 0.6(3)
C20 C19 C24 C23 1.1(3)
C18 C19 C24 C23 175.56(16)
C33 C25 C26 O7 174.45(16)
C35 C25 C26 O7 -12.2(3)
C33 C25 C26 C27 -9.1(3)
C35 C25 C26 C27 164.32(17)
O7 C26 C27 C28 178.54(18)
C25 C26 C27 C28 1.7(3)
C26 C27 C28 C34 4.0(3)
C34 C29 C30 C31 4.3(3)
C29 C30 C31 O8 179.54(17)
C29 C30 C31 C32 2.3(3)
O8 C31 C32 C33 172.72(16)
C30 C31 C32 C33 -10.2(3)
O8 C31 C32 C42 -12.8(3)
C30 C31 C32 C42 164.26(17)
C26 C25 C33 C34 10.5(3)
C35 C25 C33 C34 -162.23(17)
C26 C25 C33 C32 -169.88(17)
C35 C25 C33 C32 17.4(3)
C31 C32 C33 C34 11.4(2)
C42 C32 C33 C34 -162.44(17)
C31 C32 C33 C25 -168.17(17)
C42 C32 C33 C25 18.0(3)
C27 C28 C34 C29 178.29(18)
C27 C28 C34 C33 -2.2(3)
C30 C29 C34 C28 176.80(18)
C30 C29 C34 C33 -2.7(3)
C25 C33 C34 C28 -5.1(3)
C32 C33 C34 C28 175.24(17)
C25 C33 C34 C29 174.34(17)
C32 C33 C34 C29 -5.3(3)
C26 C25 C35 O5 37.0(3)
C33 C25 C35 O5 -150.10(18)
C26 C25 C35 C36 -135.40(17)
C33 C25 C35 C36 37.5(3)
O5 C35 C36 C41 -147.62(18)
C25 C35 C36 C41 24.9(3)
O5 C35 C36 C37 27.4(2)
C25 C35 C36 C37 -160.11(17)
C41 C36 C37 C38 -2.1(3)
C35 C36 C37 C38 -177.20(17)
C36 C37 C38 C39 1.8(3)
C37 C38 C39 C40 -0.1(3)
C38 C39 C40 C41 -1.2(3)
C39 C40 C41 C36 0.8(3)
C37 C36 C41 C40 0.8(3)
C35 C36 C41 C40 175.74(17)
C31 C32 C42 O6 35.6(2)
C33 C32 C42 O6 -150.32(18)
C31 C32 C42 C43 -135.17(18)
C33 C32 C42 C43 38.9(3)
O6 C42 C43 C48 -153.20(18)
C32 C42 C43 C48 17.7(3)
O6 C42 C43 C44 19.6(3)
C32 C42 C43 C44 -169.47(17)
C48 C43 C44 C45 -1.6(3)
C42 C43 C44 C45 -174.72(19)
C43 C44 C45 C46 0.6(3)
C44 C45 C46 C47 0.7(3)
C45 C46 C47 C48 -0.9(3)
C46 C47 C48 C43 -0.2(3)
C44 C43 C48 C47 1.4(3)
C42 C43 C48 C47 174.21(17)
